data_4070305
loop_
_publ_author_name
'Nakajima, Yumiko'
'Hou, Zhaomin'

_publ_section_title
;
 Rare-Earth-Metal/Platinum Heterobinuclear Complexes Containing Reactive
 Ln-alkyl groups (Ln = Y, Lu): Synthesis, Structural Characterization, and
 Reactivity
;
_journal_issue 24
_journal_name_full Organometallics
_journal_page_first 6861
_journal_paper_doi 10.1021/om900702y
_journal_volume 28
_journal_year 2009
_chemical_formula_sum 'C37 H62 O P Pt Si2 Y'
_chemical_formula_weight 894.02
_chemical_name_systematic
;
 ?
;
_space_group_IT_number 14
_symmetry_cell_setting monoclinic
_symmetry_space_group_name_Hall '-P 2yn'
_symmetry_space_group_name_H-M 'P 1 21/n 1'
_atom_sites_solution_hydrogens geom
_atom_sites_solution_primary direct
_atom_sites_solution_secondary difmap
_audit_creation_method SHELXL-97
_cell_angle_alpha 90.00
_cell_angle_beta 90.600(3)
_cell_angle_gamma 90.00
_cell_formula_units_Z 4
_cell_length_a 9.5886(13)
_cell_length_b 20.717(3)
_cell_length_c 20.136(3)
_cell_measurement_reflns_used 25
_cell_measurement_temperature 163
_cell_measurement_theta_max 18
_cell_measurement_theta_min 12
_cell_volume 3999.7(10)
_computing_cell_refinement 'Bruker SMART'
_computing_data_collection 'Bruker SMART'
_computing_data_reduction 'Bruker SAINT'
_computing_molecular_graphics 'ORTEX (P.McArdle, 1995)'
_computing_publication_material SHELXTL-98
_computing_structure_refinement SHELXTL-98
_computing_structure_solution 'SHELXS-97 (Sheldrick, 1990)'
_diffrn_ambient_temperature 163(2)
_diffrn_measured_fraction_theta_full 0.979
_diffrn_measured_fraction_theta_max 0.979
_diffrn_measurement_device_type 'CCD area detector'
_diffrn_measurement_method 'scintillation counter'
_diffrn_radiation_monochromator graphite
_diffrn_radiation_source 'fine-focus sealed tube'
_diffrn_radiation_type MoK\a
_diffrn_radiation_wavelength 0.71073
_diffrn_reflns_av_R_equivalents 0.1348
_diffrn_reflns_av_sigmaI/netI 0.3098
_diffrn_reflns_limit_h_max 10
_diffrn_reflns_limit_h_min -12
_diffrn_reflns_limit_k_max 24
_diffrn_reflns_limit_k_min -26
_diffrn_reflns_limit_l_max 26
_diffrn_reflns_limit_l_min -25
_diffrn_reflns_number 24626
_diffrn_reflns_theta_full 27.54
_diffrn_reflns_theta_max 27.54
_diffrn_reflns_theta_min 1.41
_exptl_absorpt_coefficient_mu 5.063
_exptl_absorpt_correction_T_max 0.9055
_exptl_absorpt_correction_T_min 0.6314
_exptl_absorpt_correction_type empirical
_exptl_absorpt_process_details 'Bruker SADABS'
_exptl_crystal_colour Colourless
_exptl_crystal_density_diffrn 1.485
_exptl_crystal_density_method 'not measured'
_exptl_crystal_description Parallelepiped
_exptl_crystal_F_000 1808
_exptl_crystal_size_max 0.10
_exptl_crystal_size_mid 0.02
_exptl_crystal_size_min 0.02
_refine_diff_density_max 1.657
_refine_diff_density_min -1.031
_refine_diff_density_rms 0.146
_refine_ls_extinction_method none
_refine_ls_goodness_of_fit_ref 0.690
_refine_ls_hydrogen_treatment constr
_refine_ls_matrix_type full
_refine_ls_number_parameters 407
_refine_ls_number_reflns 9038
_refine_ls_number_restraints 36
_refine_ls_restrained_S_all 0.692
_refine_ls_R_factor_all 0.1624
_refine_ls_R_factor_gt 0.0526
_refine_ls_shift/su_max 0.189
_refine_ls_shift/su_mean 0.010
_refine_ls_structure_factor_coef Fsqd
_refine_ls_weighting_details 'calc w=1/[\s^2^(Fo^2^)+(0.0000P)^2^+0.0000P] where P=(Fo^2^+2Fc^2^)/3'
_refine_ls_weighting_scheme calc
_refine_ls_wR_factor_gt 0.0713
_refine_ls_wR_factor_ref 0.0862
_reflns_number_gt 3430
_reflns_number_total 9038
_reflns_threshold_expression >2sigma(I)
_cod_data_source_file om900702y_si_003.cif
_cod_data_source_block complex_4a
_cod_depositor_comments
;
The following automatic conversions were performed:

'_symmetry_cell_setting' value 'Monoclinic' changed to 'monoclinic'
according to /home/saulius/struct/CIF-dictionaries/cif_core.dic
dictionary named 'cif_core.dic' version 2.4.2 from 2011-04-26.

Automatic conversion script
Id: cif_fix_values 1715 2011-07-08 13:25:40Z adriana 
;
_cod_original_cell_volume 3999.6(9)
_cod_original_sg_symbol_H-M P21/n
_cod_database_code 4070305

loop_
_symmetry_equiv_pos_as_xyz
'x, y, z'
'-x+1/2, y+1/2, -z+1/2'
'-x, -y, -z'
'x-1/2, -y-1/2, z-1/2'

loop_
_atom_site_label
_atom_site_type_symbol
_atom_site_fract_x
_atom_site_fract_y
_atom_site_fract_z
_atom_site_U_iso_or_equiv
_atom_site_adp_type
_atom_site_occupancy
_atom_site_symmetry_multiplicity
_atom_site_calc_flag
_atom_site_refinement_flags
_atom_site_disorder_assembly
_atom_site_disorder_group
Y1 Y 0.19861(9) 0.21344(5) 0.28287(5) 0.0292(3) Uani 1 1 d . A .
P1 P -0.1018(2) 0.07413(13) 0.27300(12) 0.0310(7) Uani 1 1 d . B .
Si1 Si 0.4341(3) 0.28243(15) 0.14632(15) 0.0388(8) Uani 1 1 d . B .
O1 O 0.3317(5) 0.1984(3) 0.3807(2) 0.0377(18) Uani 1 1 d D . .
Pt1 Pt 0.13352(4) 0.08340(2) 0.26535(2) 0.03041(11) Uani 1 1 d . . .
C1 C 0.3915(9) 0.2714(5) 0.2357(5) 0.041(3) Uani 1 1 d . . .
H1A H 0.3850 0.3157 0.2541 0.049 Uiso 1 1 calc R B .
H1B H 0.4761 0.2521 0.2561 0.049 Uiso 1 1 calc R . .
C2 C 0.2787(9) 0.2999(5) 0.0948(5) 0.053(3) Uani 1 1 d . . .
H2A H 0.2074 0.2670 0.1027 0.080 Uiso 1 1 calc R B .
H2B H 0.3042 0.2997 0.0478 0.080 Uiso 1 1 calc R . .
H2C H 0.2418 0.3425 0.1066 0.080 Uiso 1 1 calc R . .
C3 C 0.5544(8) 0.3489(5) 0.1247(5) 0.048(3) Uani 1 1 d . . .
H3A H 0.5027 0.3897 0.1230 0.071 Uiso 1 1 calc R B .
H3B H 0.5956 0.3404 0.0813 0.071 Uiso 1 1 calc R . .
H3C H 0.6286 0.3519 0.1584 0.071 Uiso 1 1 calc R . .
C4 C 0.5218(8) 0.2064(4) 0.1177(5) 0.049(3) Uani 1 1 d . . .
H4A H 0.6158 0.2039 0.1371 0.073 Uiso 1 1 calc R B .
H4B H 0.5278 0.2066 0.0691 0.073 Uiso 1 1 calc R . .
H4C H 0.4674 0.1689 0.1320 0.073 Uiso 1 1 calc R . .
C5 C 0.1283(7) 0.1453(3) 0.1769(2) 0.028(2) Uani 1 1 d D A .
H5A H 0.0509 0.1766 0.1810 0.034 Uiso 1 1 calc R . .
H5B H 0.2165 0.1700 0.1747 0.034 Uiso 1 1 calc R . .
Si2 Si 0.1048(3) 0.09857(14) 0.09819(14) 0.0486(9) Uani 1 1 d D . .
C6A C -0.0700(15) 0.1174(13) 0.0609(9) 0.072(7) Uani 0.46(4) 1 d PD A 1
H6A1 H -0.1432 0.1000 0.0894 0.109 Uiso 0.46(4) 1 calc PR A 1
H6A2 H -0.0774 0.0977 0.0168 0.109 Uiso 0.46(4) 1 calc PR A 1
H6A3 H -0.0810 0.1643 0.0570 0.109 Uiso 0.46(4) 1 calc PR A 1
C7A C 0.116(4) 0.0103(2) 0.1161(6) 0.076(7) Uani 0.46(4) 1 d PD A 1
H7A1 H 0.2094 -0.0055 0.1048 0.114 Uiso 0.46(4) 1 calc PR A 1
H7A2 H 0.0460 -0.0128 0.0896 0.114 Uiso 0.46(4) 1 calc PR A 1
H7A3 H 0.0994 0.0028 0.1634 0.114 Uiso 0.46(4) 1 calc PR A 1
C8A C 0.243(2) 0.1208(12) 0.0378(7) 0.043(6) Uani 0.46(4) 1 d PD A 1
H8A1 H 0.3257 0.0938 0.0455 0.064 Uiso 0.46(4) 1 calc PR A 1
H8A2 H 0.2684 0.1663 0.0438 0.064 Uiso 0.46(4) 1 calc PR A 1
H8A3 H 0.2083 0.1140 -0.0076 0.064 Uiso 0.46(4) 1 calc PR A 1
C6 C -0.0842(5) 0.0920(15) 0.0766(9) 0.072(7) Uani 0.54(4) 1 d PD A 2
H6A H -0.0948 0.0784 0.0302 0.109 Uiso 0.54(4) 1 calc PR A 2
H6B H -0.1292 0.1340 0.0828 0.109 Uiso 0.54(4) 1 calc PR A 2
H6C H -0.1281 0.0600 0.1056 0.109 Uiso 0.54(4) 1 calc PR A 2
C7 C 0.171(3) 0.0147(5) 0.1091(7) 0.076(7) Uani 0.54(4) 1 d PD A 2
H7A H 0.2734 0.0155 0.1127 0.114 Uiso 0.54(4) 1 calc PR A 2
H7B H 0.1434 -0.0115 0.0706 0.114 Uiso 0.54(4) 1 calc PR A 2
H7C H 0.1324 -0.0040 0.1495 0.114 Uiso 0.54(4) 1 calc PR A 2
C8 C 0.199(3) 0.1385(9) 0.0288(5) 0.043(6) Uani 0.54(4) 1 d PD A 2
H8A H 0.1601 0.1817 0.0214 0.064 Uiso 0.54(4) 1 calc PR A 2
H8B H 0.1875 0.1128 -0.0118 0.064 Uiso 0.54(4) 1 calc PR A 2
H8C H 0.2981 0.1420 0.0402 0.064 Uiso 0.54(4) 1 calc PR A 2
C9 C 0.3490(8) 0.0906(5) 0.2591(4) 0.043(3) Uani 1 1 d . B .
H9A H 0.3745 0.1348 0.2466 0.065 Uiso 1 1 calc R . .
H9B H 0.3829 0.0604 0.2254 0.065 Uiso 1 1 calc R . .
H9C H 0.3914 0.0801 0.3022 0.065 Uiso 1 1 calc R . .
C10 C 0.1750(8) 0.0153(4) 0.3364(5) 0.049(3) Uani 1 1 d . B .
H10A H 0.2371 -0.0177 0.3182 0.074 Uiso 1 1 calc R . .
H10B H 0.0876 -0.0050 0.3503 0.074 Uiso 1 1 calc R . .
H10C H 0.2201 0.0358 0.3748 0.074 Uiso 1 1 calc R . .
C11 C -0.0676(9) 0.2445(4) 0.3033(5) 0.025(2) Uani 1 1 d . . .
C12 C 0.0044(10) 0.2607(5) 0.3617(5) 0.038(3) Uani 1 1 d . A .
C13 C 0.0962(10) 0.3128(5) 0.3497(6) 0.038(3) Uani 1 1 d . . .
C14 C 0.0793(9) 0.3297(5) 0.2825(5) 0.034(3) Uani 1 1 d . A .
C15 C -0.0212(10) 0.2890(5) 0.2551(5) 0.035(3) Uani 1 1 d . A .
C16 C -0.0264(9) 0.2364(4) 0.4310(5) 0.048(3) Uani 1 1 d . . .
H16A H -0.0726 0.2705 0.4564 0.071 Uiso 1 1 calc R B .
H16B H 0.0610 0.2244 0.4534 0.071 Uiso 1 1 calc R . .
H16C H -0.0877 0.1986 0.4281 0.071 Uiso 1 1 calc R . .
C17 C 0.1866(10) 0.3473(5) 0.4011(5) 0.062(4) Uani 1 1 d . B .
H17A H 0.2764 0.3586 0.3814 0.093 Uiso 1 1 calc R . .
H17B H 0.2023 0.3189 0.4393 0.093 Uiso 1 1 calc R . .
H17C H 0.1394 0.3867 0.4157 0.093 Uiso 1 1 calc R . .
C18 C 0.1364(10) 0.3879(4) 0.2492(5) 0.049(3) Uani 1 1 d . . .
H18A H 0.1723 0.3758 0.2055 0.073 Uiso 1 1 calc R B .
H18B H 0.2122 0.4060 0.2763 0.073 Uiso 1 1 calc R . .
H18C H 0.0624 0.4201 0.2437 0.073 Uiso 1 1 calc R . .
C19 C -0.0838(9) 0.2972(5) 0.1868(5) 0.047(3) Uani 1 1 d . . .
H19A H -0.1180 0.3416 0.1816 0.071 Uiso 1 1 calc R B .
H19B H -0.1615 0.2670 0.1809 0.071 Uiso 1 1 calc R . .
H19C H -0.0127 0.2886 0.1534 0.071 Uiso 1 1 calc R . .
C20 C -0.1942(8) 0.2036(4) 0.2990(5) 0.032(3) Uani 1 1 d . B .
H20A H -0.2734 0.2327 0.2889 0.039 Uiso 1 1 calc R . .
H20B H -0.2101 0.1861 0.3441 0.039 Uiso 1 1 calc R . .
C21 C -0.2055(8) 0.1460(4) 0.2503(5) 0.037(3) Uani 1 1 d . . .
H21A H -0.1760 0.1609 0.2058 0.044 Uiso 1 1 calc R B .
H21B H -0.3047 0.1332 0.2466 0.044 Uiso 1 1 calc R . .
C22 C -0.1772(10) 0.0527(5) 0.3530(5) 0.032(3) Uani 1 1 d . . .
C23 C -0.3064(10) 0.0240(5) 0.3587(5) 0.041(3) Uani 1 1 d . B .
H23 H -0.3579 0.0146 0.3193 0.049 Uiso 1 1 calc R . .
C24 C -0.3638(11) 0.0084(5) 0.4193(7) 0.060(4) Uani 1 1 d . . .
H24 H -0.4527 -0.0117 0.4215 0.072 Uiso 1 1 calc R B .
C25 C -0.2901(11) 0.0226(6) 0.4761(6) 0.061(4) Uani 1 1 d . B .
H25 H -0.3280 0.0117 0.5181 0.073 Uiso 1 1 calc R . .
C26 C -0.1655(11) 0.0515(5) 0.4734(5) 0.048(3) Uani 1 1 d . . .
H26 H -0.1157 0.0619 0.5130 0.058 Uiso 1 1 calc R B .
C27 C -0.1110(9) 0.0658(4) 0.4123(5) 0.037(3) Uani 1 1 d . B .
H27 H -0.0221 0.0859 0.4110 0.045 Uiso 1 1 calc R . .
C28 C -0.1752(10) 0.0089(5) 0.2221(5) 0.037(3) Uani 1 1 d . . .
C29 C -0.1150(11) -0.0507(5) 0.2233(5) 0.050(3) Uani 1 1 d . B .
H29 H -0.0319 -0.0564 0.2487 0.060 Uiso 1 1 calc R . .
C30 C -0.1676(12) -0.1022(5) 0.1899(6) 0.064(4) Uani 1 1 d . . .
H30 H -0.1250 -0.1436 0.1926 0.077 Uiso 1 1 calc R B .
C31 C -0.2843(12) -0.0920(6) 0.1525(5) 0.058(4) Uani 1 1 d . B .
H31 H -0.3234 -0.1280 0.1298 0.070 Uiso 1 1 calc R . .
C32 C -0.3472(12) -0.0359(6) 0.1453(6) 0.065(4) Uani 1 1 d . . .
H32 H -0.4263 -0.0301 0.1172 0.078 Uiso 1 1 calc R B .
C33 C -0.2895(11) 0.0138(5) 0.1818(6) 0.057(3) Uani 1 1 d . B .
H33 H -0.3331 0.0549 0.1787 0.068 Uiso 1 1 calc R . .
C34 C 0.2950(9) 0.1568(5) 0.4345(4) 0.076(4) Uiso 0.674(8) 1 d PD B 1
H34A H 0.3091 0.1110 0.4221 0.091 Uiso 0.674(8) 1 calc PR B 1
H34B H 0.1961 0.1630 0.4466 0.091 Uiso 0.674(8) 1 calc PR B 1
C35 C 0.3874(12) 0.1746(7) 0.4902(3) 0.075(6) Uiso 0.674(8) 1 d PD B 1
H35A H 0.3454 0.2095 0.5171 0.090 Uiso 0.674(8) 1 calc PR B 1
H35B H 0.4057 0.1369 0.5193 0.090 Uiso 0.674(8) 1 calc PR B 1
C36 C 0.5160(9) 0.1967(6) 0.4590(5) 0.058(5) Uiso 0.674(8) 1 d PD B 1
H36A H 0.5848 0.1611 0.4566 0.070 Uiso 0.674(8) 1 calc PR B 1
H36B H 0.5578 0.2329 0.4844 0.070 Uiso 0.674(8) 1 calc PR B 1
C37 C 0.4733(7) 0.2178(5) 0.3922(4) 0.043(4) Uiso 0.674(8) 1 d PD B 1
H37A H 0.4814 0.2653 0.3886 0.052 Uiso 0.674(8) 1 calc PR B 1
H37B H 0.5345 0.1979 0.3586 0.052 Uiso 0.674(8) 1 calc PR B 1
C34A C 0.3020(18) 0.1511(8) 0.4303(7) 0.076(4) Uiso 0.33 1 d PD B 2
H34C H 0.2897 0.1081 0.4097 0.091 Uiso 0.326(8) 1 calc PR B 2
H34D H 0.2156 0.1624 0.4541 0.091 Uiso 0.326(8) 1 calc PR B 2
C35A C 0.422(2) 0.1508(11) 0.4764(8) 0.075(6) Uiso 0.33 1 d PD B 2
H35C H 0.3920 0.1400 0.5220 0.090 Uiso 0.326(8) 1 calc PR B 2
H35D H 0.4926 0.1190 0.4622 0.090 Uiso 0.326(8) 1 calc PR B 2
C36A C 0.478(2) 0.2165(12) 0.4736(7) 0.058(5) Uiso 0.33 1 d PD B 2
H36C H 0.5804 0.2162 0.4790 0.070 Uiso 0.326(8) 1 calc PR B 2
H36D H 0.4370 0.2437 0.5089 0.070 Uiso 0.326(8) 1 calc PR B 2
C37A C 0.4368(17) 0.2403(7) 0.4075(8) 0.043(4) Uiso 0.33 1 d PD B 2
H37C H 0.4001 0.2848 0.4109 0.052 Uiso 0.326(8) 1 calc PR B 2
H37D H 0.5188 0.2409 0.3780 0.052 Uiso 0.326(8) 1 calc PR B 2

loop_
_atom_site_aniso_label
_atom_site_aniso_U_11
_atom_site_aniso_U_22
_atom_site_aniso_U_33
_atom_site_aniso_U_23
_atom_site_aniso_U_13
_atom_site_aniso_U_12
Y1 0.0301(6) 0.0328(6) 0.0247(6) 0.0012(5) 0.0014(5) 0.0006(5)
P1 0.0354(15) 0.0265(18) 0.0311(17) 0.0018(14) 0.0017(13) -0.0022(14)
Si1 0.0333(17) 0.048(2) 0.035(2) 0.0064(16) -0.0003(15) -0.0014(16)
O1 0.035(4) 0.043(5) 0.035(5) 0.004(4) -0.003(3) -0.011(4)
Pt1 0.0319(2) 0.0302(2) 0.0292(2) 0.0001(3) 0.00112(16) 0.0041(3)
C1 0.041(7) 0.052(8) 0.030(7) -0.003(6) -0.011(5) 0.008(6)
C2 0.060(7) 0.064(9) 0.036(8) 0.008(6) 0.017(6) 0.005(7)
C3 0.050(7) 0.045(7) 0.048(8) 0.002(6) -0.008(6) 0.000(6)
C4 0.045(6) 0.063(8) 0.039(8) 0.010(6) 0.006(6) 0.017(6)
C5 0.022(5) 0.037(6) 0.025(6) 0.003(5) -0.013(4) 0.005(5)
Si2 0.065(2) 0.048(3) 0.033(2) -0.0041(16) 0.0053(17) -0.0027(18)
C6A 0.078(9) 0.095(19) 0.044(12) 0.020(12) 0.001(8) -0.016(11)
C7A 0.133(19) 0.044(9) 0.053(11) -0.007(7) 0.032(11) 0.032(10)
C8A 0.052(12) 0.049(12) 0.027(9) 0.005(7) -0.006(8) 0.019(9)
C6 0.078(9) 0.095(19) 0.044(12) 0.020(12) 0.001(8) -0.016(11)
C7 0.133(19) 0.044(9) 0.053(11) -0.007(7) 0.032(11) 0.032(10)
C8 0.052(12) 0.049(12) 0.027(9) 0.005(7) -0.006(8) 0.019(9)
C9 0.043(6) 0.046(7) 0.042(7) 0.028(6) 0.014(5) 0.014(6)
C10 0.034(6) 0.051(8) 0.062(9) -0.020(6) -0.016(6) 0.000(6)
C11 0.020(6) 0.025(6) 0.031(7) 0.002(5) 0.005(5) 0.003(5)
C12 0.046(7) 0.029(7) 0.038(8) 0.007(6) 0.014(6) 0.010(6)
C13 0.027(6) 0.028(7) 0.059(9) -0.014(6) 0.015(6) 0.004(5)
C14 0.030(6) 0.033(7) 0.040(8) 0.008(6) 0.007(6) 0.001(5)
C15 0.039(7) 0.043(7) 0.023(7) 0.005(6) 0.012(5) 0.015(6)
C16 0.055(7) 0.033(7) 0.054(9) 0.001(6) 0.014(6) 0.005(6)
C17 0.085(9) 0.029(7) 0.072(10) -0.018(7) 0.020(8) -0.002(7)
C18 0.059(7) 0.039(7) 0.048(9) -0.004(6) 0.007(6) 0.000(6)
C19 0.049(7) 0.035(7) 0.057(9) 0.011(6) 0.020(6) 0.016(6)
C20 0.023(6) 0.034(7) 0.039(7) 0.008(5) 0.006(5) 0.013(5)
C21 0.009(5) 0.040(7) 0.061(8) 0.008(6) 0.005(5) 0.001(5)
C22 0.045(7) 0.033(6) 0.017(6) 0.001(5) -0.002(5) 0.005(5)
C23 0.034(6) 0.051(8) 0.039(8) 0.003(6) 0.006(6) -0.001(6)
C24 0.037(7) 0.073(10) 0.069(10) 0.018(8) 0.007(7) 0.004(7)
C25 0.045(8) 0.088(11) 0.050(10) 0.037(8) 0.022(7) 0.003(7)
C26 0.068(8) 0.045(8) 0.032(8) 0.002(6) 0.014(7) 0.005(7)
C27 0.041(6) 0.019(7) 0.052(8) 0.004(5) -0.004(6) 0.000(5)
C28 0.036(7) 0.054(8) 0.023(7) 0.002(6) 0.004(5) -0.005(6)
C29 0.070(8) 0.040(7) 0.039(8) 0.003(6) -0.017(6) 0.004(7)
C30 0.081(9) 0.028(8) 0.084(11) -0.021(7) -0.022(8) -0.006(7)
C31 0.070(9) 0.052(10) 0.053(9) -0.025(8) 0.026(7) -0.039(8)
C32 0.065(9) 0.050(9) 0.078(11) -0.026(8) -0.016(7) -0.022(8)
C33 0.064(9) 0.046(9) 0.061(10) 0.009(7) 0.014(7) -0.004(7)

loop_
_atom_type_symbol
_atom_type_description
_atom_type_scat_dispersion_real
_atom_type_scat_dispersion_imag
_atom_type_scat_source
C C 0.0033 0.0016 'International Tables Vol C Tables 4.2.6.8 and 6.1.1.4'
H H 0.0000 0.0000 'International Tables Vol C Tables 4.2.6.8 and 6.1.1.4'
O O 0.0106 0.0060 'International Tables Vol C Tables 4.2.6.8 and 6.1.1.4'
Si Si 0.0817 0.0704 'International Tables Vol C Tables 4.2.6.8 and 6.1.1.4'
P P 0.1023 0.0942 'International Tables Vol C Tables 4.2.6.8 and 6.1.1.4'
Y Y -2.7962 3.5667 'International Tables Vol C Tables 4.2.6.8 and 6.1.1.4'
Pt Pt -1.7033 8.3905 'International Tables Vol C Tables 4.2.6.8 and 6.1.1.4'

loop_
_geom_angle_atom_site_label_1
_geom_angle_atom_site_label_2
_geom_angle_atom_site_label_3
_geom_angle
O1 Y1 C1 89.1(3)
O1 Y1 C5 137.4(2)
C1 Y1 C5 98.0(3)
O1 Y1 C12 85.7(3)
C1 Y1 C12 126.8(3)
C5 Y1 C12 120.5(3)
O1 Y1 C13 83.0(3)
C1 Y1 C13 95.9(3)
C5 Y1 C13 137.1(3)
C12 Y1 C13 31.0(3)
O1 Y1 C14 110.5(3)
C1 Y1 C14 83.1(3)
C5 Y1 C14 112.0(3)
C12 Y1 C14 50.4(3)
C13 Y1 C14 30.6(3)
O1 Y1 C11 114.4(3)
C1 Y1 C11 132.9(3)
C5 Y1 C11 91.0(3)
C12 Y1 C11 30.5(3)
C13 Y1 C11 51.3(3)
C14 Y1 C11 51.1(3)
O1 Y1 C15 132.0(3)
C1 Y1 C15 103.4(3)
C5 Y1 C15 87.2(3)
C12 Y1 C15 49.6(3)
C13 Y1 C15 50.0(3)
C14 Y1 C15 30.1(3)
C11 Y1 C15 30.7(3)
O1 Y1 Pt1 95.57(14)
C1 Y1 Pt1 127.2(2)
C5 Y1 Pt1 47.60(15)
C12 Y1 Pt1 106.0(2)
C13 Y1 Pt1 136.9(2)
C14 Y1 Pt1 141.0(2)
C11 Y1 Pt1 92.3(2)
C15 Y1 Pt1 111.3(2)
C22 P1 C28 99.3(4)
C22 P1 C21 101.4(4)
C28 P1 C21 104.7(4)
C22 P1 Pt1 118.9(3)
C28 P1 Pt1 113.6(3)
C21 P1 Pt1 116.6(3)
C2 Si1 C3 102.9(4)
C2 Si1 C1 112.5(4)
C3 Si1 C1 117.5(4)
C2 Si1 C4 110.7(5)
C3 Si1 C4 105.7(4)
C1 Si1 C4 107.3(4)
C34A O1 C37A 107.27(15)
C34A O1 C37 105.9(8)
C37A O1 C37 26.7(11)
C34A O1 C34 6.4(13)
C37A O1 C34 105.0(7)
C37 O1 C34 106.67(15)
C34A O1 Y1 124.3(6)
C37A O1 Y1 127.5(6)
C37 O1 Y1 127.0(4)
C34 O1 Y1 125.2(4)
C10 Pt1 C9 84.6(3)
C10 Pt1 C5 166.7(3)
C9 Pt1 C5 85.6(3)
C10 Pt1 P1 94.6(2)
C9 Pt1 P1 179.2(3)
C5 Pt1 P1 95.18(19)
C10 Pt1 Y1 122.5(3)
C9 Pt1 Y1 73.5(3)
C5 Pt1 Y1 62.70(13)
P1 Pt1 Y1 107.12(7)
Si1 C1 Y1 128.2(4)
Si1 C1 H1A 105.3
Y1 C1 H1A 105.3
Si1 C1 H1B 105.2
Y1 C1 H1B 105.2
H1A C1 H1B 106.0
Si1 C2 H2A 109.5
Si1 C2 H2B 109.5
H2A C2 H2B 109.5
Si1 C2 H2C 109.5
H2A C2 H2C 109.5
H2B C2 H2C 109.5
Si1 C3 H3A 109.5
Si1 C3 H3B 109.5
H3A C3 H3B 109.5
Si1 C3 H3C 109.5
H3A C3 H3C 109.5
H3B C3 H3C 109.5
Si1 C4 H4A 109.5
Si1 C4 H4B 109.5
H4A C4 H4B 109.5
Si1 C4 H4C 109.5
H4A C4 H4C 109.5
H4B C4 H4C 109.5
Si2 C5 Pt1 112.8(3)
Si2 C5 Y1 171.9(3)
Pt1 C5 Y1 69.70(13)
Si2 C5 H5A 109.0
Pt1 C5 H5A 109.0
Y1 C5 H5A 76.5
Si2 C5 H5B 109.0
Pt1 C5 H5B 109.0
Y1 C5 H5B 63.1
H5A C5 H5B 107.8
C7 Si2 C8 109.5(3)
C7 Si2 C6 106.9(7)
C8 Si2 C6 109.5(3)
C7 Si2 C8A 93.5(10)
C8 Si2 C8A 18.2(10)
C6 Si2 C8A 124.2(7)
C7 Si2 C7A 17.2(11)
C8 Si2 C7A 123.5(8)
C6 Si2 C7A 91.6(10)
C8A Si2 C7A 109.1(3)
C7 Si2 C6A 123.1(9)
C8 Si2 C6A 92.6(9)
C6 Si2 C6A 19.4(10)
C8A Si2 C6A 109.1(3)
C7A Si2 C6A 109.4(3)
C7 Si2 C5 110.2(3)
C8 Si2 C5 110.6(3)
C6 Si2 C5 110.1(3)
C8A Si2 C5 110.1(3)
C7A Si2 C5 109.7(3)
C6A Si2 C5 109.4(3)
Si2 C6A H6A1 109.6
Si2 C6A H6A2 109.4
Si2 C6A H6A3 109.3
Si2 C7A H7A1 109.7
Si2 C7A H7A2 109.4
Si2 C7A H7A3 109.4
Si2 C8A H8A1 109.3
Si2 C8A H8A2 109.6
Si2 C8A H8A3 109.6
Si2 C6 H6A 109.4
Si2 C6 H6B 109.3
H6A C6 H6B 109.5
Si2 C6 H6C 109.6
H6A C6 H6C 109.5
H6B C6 H6C 109.5
Si2 C7 H7A 109.6
Si2 C7 H7B 109.5
H7A C7 H7B 109.5
Si2 C7 H7C 109.4
H7A C7 H7C 109.5
H7B C7 H7C 109.5
Si2 C8 H8A 109.6
Si2 C8 H8B 109.5
H8A C8 H8B 109.5
Si2 C8 H8C 109.3
H8A C8 H8C 109.5
H8B C8 H8C 109.5
Pt1 C9 H9A 109.5
Pt1 C9 H9B 109.5
H9A C9 H9B 109.5
Pt1 C9 H9C 109.5
H9A C9 H9C 109.5
H9B C9 H9C 109.5
Pt1 C10 H10A 109.5
Pt1 C10 H10B 109.5
H10A C10 H10B 109.5
Pt1 C10 H10C 109.5
H10A C10 H10C 109.5
H10B C10 H10C 109.5
C12 C11 C15 105.3(9)
C12 C11 C20 125.7(9)
C15 C11 C20 126.6(9)
C12 C11 Y1 74.0(5)
C15 C11 Y1 75.1(5)
C20 C11 Y1 129.6(6)
C11 C12 C13 110.0(9)
C11 C12 C16 126.5(10)
C13 C12 C16 122.6(10)
C11 C12 Y1 75.6(5)
C13 C12 Y1 74.7(5)
C16 C12 Y1 125.0(6)
C14 C13 C12 106.8(10)
C14 C13 C17 126.6(10)
C12 C13 C17 126.4(11)
C14 C13 Y1 75.3(6)
C12 C13 Y1 74.3(5)
C17 C13 Y1 119.9(6)
C15 C14 C13 107.6(9)
C15 C14 C18 124.7(10)
C13 C14 C18 126.7(10)
C15 C14 Y1 75.4(6)
C13 C14 Y1 74.1(6)
C18 C14 Y1 124.9(6)
C14 C15 C11 110.2(9)
C14 C15 C19 124.2(10)
C11 C15 C19 125.2(10)
C14 C15 Y1 74.4(5)
C11 C15 Y1 74.2(5)
C19 C15 Y1 124.2(6)
C12 C16 H16A 109.5
C12 C16 H16B 109.5
H16A C16 H16B 109.5
C12 C16 H16C 109.5
H16A C16 H16C 109.5
H16B C16 H16C 109.5
C13 C17 H17A 109.5
C13 C17 H17B 109.5
H17A C17 H17B 109.5
C13 C17 H17C 109.5
H17A C17 H17C 109.5
H17B C17 H17C 109.5
C14 C18 H18A 109.5
C14 C18 H18B 109.5
H18A C18 H18B 109.5
C14 C18 H18C 109.5
H18A C18 H18C 109.5
H18B C18 H18C 109.5
C15 C19 H19A 109.5
C15 C19 H19B 109.5
H19A C19 H19B 109.5
C15 C19 H19C 109.5
H19A C19 H19C 109.5
H19B C19 H19C 109.5
C11 C20 C21 122.0(7)
C11 C20 H20A 106.8
C21 C20 H20A 106.8
C11 C20 H20B 106.8
C21 C20 H20B 106.8
H20A C20 H20B 106.7
C20 C21 P1 115.5(7)
C20 C21 H21A 108.4
P1 C21 H21A 108.4
C20 C21 H21B 108.4
P1 C21 H21B 108.4
H21A C21 H21B 107.5
C27 C22 C23 114.8(9)
C27 C22 P1 122.4(8)
C23 C22 P1 122.8(8)
C22 C23 C24 122.7(10)
C22 C23 H23 118.6
C24 C23 H23 118.7
C25 C24 C23 118.7(11)
C25 C24 H24 120.7
C23 C24 H24 120.7
C26 C25 C24 121.0(11)
C26 C25 H25 119.5
C24 C25 H25 119.5
C25 C26 C27 118.8(11)
C25 C26 H26 120.6
C27 C26 H26 120.6
C22 C27 C26 124.0(10)
C22 C27 H27 118.0
C26 C27 H27 118.0
C33 C28 C29 114.6(11)
C33 C28 P1 125.5(9)
C29 C28 P1 119.9(8)
C30 C29 C28 123.3(11)
C30 C29 H29 118.3
C28 C29 H29 118.3
C29 C30 C31 116.8(11)
C29 C30 H30 121.6
C31 C30 H30 121.6
C32 C31 C30 124.9(12)
C32 C31 H31 117.5
C30 C31 H31 117.5
C31 C32 C33 114.8(12)
C31 C32 H32 122.6
C33 C32 H32 122.6
C28 C33 C32 125.4(12)
C28 C33 H33 117.3
C32 C33 H33 117.3
O1 C34 C35 105.95(15)
O1 C34 H34A 110.6
C35 C34 H34A 110.5
O1 C34 H34B 110.5
C35 C34 H34B 110.5
H34A C34 H34B 108.7
C36 C35 C34 104.76(14)
C36 C35 H35A 110.8
C34 C35 H35A 110.8
C36 C35 H35B 110.8
C34 C35 H35B 110.8
H35A C35 H35B 108.9
C35 C36 C37 104.96(14)
C35 C36 H36A 110.7
C37 C36 H36A 110.8
C35 C36 H36B 110.8
C37 C36 H36B 110.7
H36A C36 H36B 108.8
O1 C37 C36 108.63(12)
O1 C37 H37A 110.0
C36 C37 H37A 110.0
O1 C37 H37B 110.0
C36 C37 H37B 110.0
H37A C37 H37B 108.3
O1 C34A C35A 106.50(15)
O1 C34A H34C 110.4
C35A C34A H34C 110.4
O1 C34A H34D 110.4
C35A C34A H34D 110.4
H34C C34A H34D 108.6
C36A C35A C34A 104.80(15)
C36A C35A H35C 110.8
C34A C35A H35C 110.8
C36A C35A H35D 110.8
C34A C35A H35D 110.8
H35C C35A H35D 108.9
C35A C36A C37A 104.67(15)
C35A C36A H36C 110.8
C37A C36A H36C 110.8
C35A C36A H36D 110.8
C37A C36A H36D 110.8
H36C C36A H36D 108.9
O1 C37A C36A 108.51(14)
O1 C37A H37C 110.0
C36A C37A H37C 110.0
O1 C37A H37D 110.0
C36A C37A H37D 110.0
H37C C37A H37D 108.4

loop_
_geom_bond_atom_site_label_1
_geom_bond_atom_site_label_2
_geom_bond_distance
Y1 O1 2.357(4)
Y1 C1 2.409(9)
Y1 C5 2.641(4)
Y1 C12 2.648(9)
Y1 C13 2.653(9)
Y1 C14 2.667(9)
Y1 C11 2.668(8)
Y1 C15 2.679(9)
Y1 Pt1 2.7870(11)
P1 C22 1.827(9)
P1 C28 1.832(10)
P1 C21 1.846(9)
P1 Pt1 2.272(2)
Si1 C2 1.843(9)
Si1 C3 1.851(9)
Si1 C1 1.864(9)
Si1 C4 1.880(9)
O1 C34A 1.4303(10)
O1 C37A 1.4307(10)
O1 C37 1.4316(10)
O1 C34 1.4318(10)
Pt1 C10 2.046(9)
Pt1 C9 2.077(7)
Pt1 C5 2.195(6)
C1 H1A 0.9900
C1 H1B 0.9900
C2 H2A 0.9800
C2 H2B 0.9800
C2 H2C 0.9800
C3 H3A 0.9800
C3 H3B 0.9800
C3 H3C 0.9800
C4 H4A 0.9800
C4 H4B 0.9800
C4 H4C 0.9800
C5 Si2 1.868(4)
C5 H5A 0.9900
C5 H5B 0.9900
Si2 C7 1.864(3)
Si2 C8 1.864(3)
Si2 C6 1.864(3)
Si2 C8A 1.867(3)
Si2 C7A 1.868(3)
Si2 C6A 1.870(3)
C6A H6A1 0.9800
C6A H6A2 0.9800
C6A H6A3 0.9800
C7A H7A1 0.9800
C7A H7A2 0.9800
C7A H7A3 0.9800
C8A H8A1 0.9800
C8A H8A2 0.9800
C8A H8A3 0.9800
C6 H6A 0.9800
C6 H6B 0.9800
C6 H6C 0.9800
C7 H7A 0.9800
C7 H7B 0.9800
C7 H7C 0.9800
C8 H8A 0.9800
C8 H8B 0.9800
C8 H8C 0.9800
C9 H9A 0.9800
C9 H9B 0.9800
C9 H9C 0.9800
C10 H10A 0.9800
C10 H10B 0.9800
C10 H10C 0.9800
C11 C12 1.398(12)
C11 C15 1.414(12)
C11 C20 1.482(11)
C12 C13 1.415(12)
C12 C16 1.515(12)
C13 C14 1.405(13)
C13 C17 1.522(13)
C14 C15 1.390(12)
C14 C18 1.486(11)
C15 C19 1.505(12)
C16 H16A 0.9800
C16 H16B 0.9800
C16 H16C 0.9800
C17 H17A 0.9800
C17 H17B 0.9800
C17 H17C 0.9800
C18 H18A 0.9800
C18 H18B 0.9800
C18 H18C 0.9800
C19 H19A 0.9800
C19 H19B 0.9800
C19 H19C 0.9800
C20 C21 1.548(11)
C20 H20A 0.9900
C20 H20B 0.9900
C21 H21A 0.9900
C21 H21B 0.9900
C22 C27 1.373(11)
C22 C23 1.380(11)
C23 C24 1.383(13)
C23 H23 0.9500
C24 C25 1.371(14)
C24 H24 0.9500
C25 C26 1.337(12)
C25 H25 0.9500
C26 C27 1.375(11)
C26 H26 0.9500
C27 H27 0.9500
C28 C33 1.360(12)
C28 C29 1.363(12)
C29 C30 1.356(12)
C29 H29 0.9500
C30 C31 1.359(13)
C30 H30 0.9500
C31 C32 1.317(14)
C31 H31 0.9500
C32 C33 1.377(13)
C32 H32 0.9500
C33 H33 0.9500
C34 C35 1.4694(10)
C34 H34A 0.9900
C34 H34B 0.9900
C35 C36 1.4633(10)
C35 H35A 0.9900
C35 H35B 0.9900
C36 C37 1.4688(10)
C36 H36A 0.9900
C36 H36B 0.9900
C37 H37A 0.9900
C37 H37B 0.9900
C34A C35A 1.4685(10)
C34A H34C 0.9900
C34A H34D 0.9900
C35A C36A 1.4632(10)
C35A H35C 0.9900
C35A H35D 0.9900
C36A C37A 1.4690(10)
C36A H36C 0.9900
C36A H36D 0.9900
C37A H37C 0.9900
C37A H37D 0.9900

loop_
_geom_torsion_atom_site_label_1
_geom_torsion_atom_site_label_2
_geom_torsion_atom_site_label_3
_geom_torsion_atom_site_label_4
_geom_torsion
C1 Y1 O1 C34A -162.1(12)
C5 Y1 O1 C34A -61.2(13)
C12 Y1 O1 C34A 70.9(12)
C13 Y1 O1 C34A 101.9(12)
C14 Y1 O1 C34A 115.7(12)
C11 Y1 O1 C34A 60.2(13)
C15 Y1 O1 C34A 90.6(13)
Pt1 Y1 O1 C34A -34.8(12)
C1 Y1 O1 C37A 30.4(12)
C5 Y1 O1 C37A 131.2(12)
C12 Y1 O1 C37A -96.7(12)
C13 Y1 O1 C37A -65.7(12)
C14 Y1 O1 C37A -51.9(12)
C11 Y1 O1 C37A -107.3(12)
C15 Y1 O1 C37A -76.9(12)
Pt1 Y1 O1 C37A 157.6(12)
C1 Y1 O1 C37 -3.4(7)
C5 Y1 O1 C37 97.4(7)
C12 Y1 O1 C37 -130.4(7)
C13 Y1 O1 C37 -99.4(7)
C14 Y1 O1 C37 -85.7(7)
C11 Y1 O1 C37 -141.1(7)
C15 Y1 O1 C37 -110.7(7)
Pt1 Y1 O1 C37 123.9(7)
C1 Y1 O1 C34 -169.8(7)
C5 Y1 O1 C34 -69.0(8)
C12 Y1 O1 C34 63.2(7)
C13 Y1 O1 C34 94.2(7)
C14 Y1 O1 C34 108.0(7)
C11 Y1 O1 C34 52.5(8)
C15 Y1 O1 C34 82.9(8)
Pt1 Y1 O1 C34 -42.5(7)
C22 P1 Pt1 C10 31.2(4)
C28 P1 Pt1 C10 -85.1(5)
C21 P1 Pt1 C10 153.1(4)
C22 P1 Pt1 C9 48(21)
C28 P1 Pt1 C9 -69(21)
C21 P1 Pt1 C9 170(36)
C22 P1 Pt1 C5 -157.9(4)
C28 P1 Pt1 C5 85.9(4)
C21 P1 Pt1 C5 -36.0(4)
C22 P1 Pt1 Y1 -94.9(4)
C28 P1 Pt1 Y1 148.9(4)
C21 P1 Pt1 Y1 27.0(4)
O1 Y1 Pt1 C10 9.9(3)
C1 Y1 Pt1 C10 103.0(4)
C5 Y1 Pt1 C10 165.8(3)
C12 Y1 Pt1 C10 -77.2(4)
C13 Y1 Pt1 C10 -75.8(5)
C14 Y1 Pt1 C10 -122.9(5)
C11 Y1 Pt1 C10 -104.9(4)
C15 Y1 Pt1 C10 -129.5(4)
O1 Y1 Pt1 C9 -62.4(3)
C1 Y1 Pt1 C9 30.7(4)
C5 Y1 Pt1 C9 93.5(3)
C12 Y1 Pt1 C9 -149.5(3)
C13 Y1 Pt1 C9 -148.1(4)
C14 Y1 Pt1 C9 164.8(4)
C11 Y1 Pt1 C9 -177.2(3)
C15 Y1 Pt1 C9 158.2(3)
O1 Y1 Pt1 C5 -155.9(2)
C1 Y1 Pt1 C5 -62.9(3)
C12 Y1 Pt1 C5 116.9(3)
C13 Y1 Pt1 C5 118.4(4)
C14 Y1 Pt1 C5 71.3(4)
C11 Y1 Pt1 C5 89.3(3)
C15 Y1 Pt1 C5 64.6(3)
O1 Y1 Pt1 P1 117.09(15)
C1 Y1 Pt1 P1 -149.8(3)
C5 Y1 Pt1 P1 -87.0(2)
C12 Y1 Pt1 P1 29.9(2)
C13 Y1 Pt1 P1 31.4(4)
C14 Y1 Pt1 P1 -15.7(4)
C11 Y1 Pt1 P1 2.3(2)
C15 Y1 Pt1 P1 -22.4(2)
C2 Si1 C1 Y1 42.3(7)
C3 Si1 C1 Y1 161.5(5)
C4 Si1 C1 Y1 -79.7(6)
O1 Y1 C1 Si1 154.8(6)
C5 Y1 C1 Si1 17.0(6)
C12 Y1 C1 Si1 -121.2(6)
C13 Y1 C1 Si1 -122.3(6)
C14 Y1 C1 Si1 -94.4(6)
C11 Y1 C1 Si1 -81.9(7)
C15 Y1 C1 Si1 -72.0(6)
Pt1 Y1 C1 Si1 58.5(6)
C10 Pt1 C5 Si2 55.5(14)
C9 Pt1 C5 Si2 97.9(4)
P1 Pt1 C5 Si2 -81.7(3)
Y1 Pt1 C5 Si2 171.7(4)
C10 Pt1 C5 Y1 -116.2(12)
C9 Pt1 C5 Y1 -73.7(3)
P1 Pt1 C5 Y1 106.61(11)
O1 Y1 C5 Si2 -73(3)
C1 Y1 C5 Si2 25(2)
C12 Y1 C5 Si2 167(2)
C13 Y1 C5 Si2 132(2)
C14 Y1 C5 Si2 111(2)
C11 Y1 C5 Si2 158(2)
C15 Y1 C5 Si2 128(2)
Pt1 Y1 C5 Si2 -109(3)
O1 Y1 C5 Pt1 36.9(3)
C1 Y1 C5 Pt1 134.3(3)
C12 Y1 C5 Pt1 -84.0(3)
C13 Y1 C5 Pt1 -118.1(4)
C14 Y1 C5 Pt1 -140.0(2)
C11 Y1 C5 Pt1 -92.1(2)
C15 Y1 C5 Pt1 -122.6(3)
Pt1 C5 Si2 C7 -25.9(11)
Y1 C5 Si2 C7 81(3)
Pt1 C5 Si2 C8 -147.1(11)
Y1 C5 Si2 C8 -41(3)
Pt1 C5 Si2 C6 91.7(12)
Y1 C5 Si2 C6 -162(3)
Pt1 C5 Si2 C8A -127.7(11)
Y1 C5 Si2 C8A -21(3)
Pt1 C5 Si2 C7A -7.6(12)
Y1 C5 Si2 C7A 99(3)
Pt1 C5 Si2 C6A 112.4(12)
Y1 C5 Si2 C6A -141(3)
O1 Y1 C11 C12 21.3(7)
C1 Y1 C11 C12 -92.0(7)
C5 Y1 C11 C12 166.1(6)
C13 Y1 C11 C12 -36.4(6)
C14 Y1 C11 C12 -76.0(6)
C15 Y1 C11 C12 -111.2(9)
Pt1 Y1 C11 C12 118.5(6)
O1 Y1 C11 C15 132.5(6)
C1 Y1 C11 C15 19.1(8)
C5 Y1 C11 C15 -82.8(6)
C12 Y1 C11 C15 111.2(9)
C13 Y1 C11 C15 74.8(6)
C14 Y1 C11 C15 35.2(6)
Pt1 Y1 C11 C15 -130.4(6)
O1 Y1 C11 C20 -102.0(8)
C1 Y1 C11 C20 144.6(8)
C5 Y1 C11 C20 42.7(9)
C12 Y1 C11 C20 -123.4(12)
C13 Y1 C11 C20 -159.7(10)
C14 Y1 C11 C20 160.7(10)
C15 Y1 C11 C20 125.5(12)
Pt1 Y1 C11 C20 -4.9(8)
C15 C11 C12 C13 -1.7(10)
C20 C11 C12 C13 -165.0(8)
Y1 C11 C12 C13 67.5(7)
C15 C11 C12 C16 167.7(9)
C20 C11 C12 C16 4.4(15)
Y1 C11 C12 C16 -123.2(9)
C15 C11 C12 Y1 -69.1(6)
C20 C11 C12 Y1 127.6(9)
O1 Y1 C12 C11 -160.6(6)
C1 Y1 C12 C11 113.8(6)
C5 Y1 C12 C11 -16.2(7)
C13 Y1 C12 C11 115.9(9)
C14 Y1 C12 C11 78.3(6)
C15 Y1 C12 C11 38.6(5)
Pt1 Y1 C12 C11 -66.0(6)
O1 Y1 C12 C13 83.5(7)
C1 Y1 C12 C13 -2.1(8)
C5 Y1 C12 C13 -132.1(6)
C14 Y1 C12 C13 -37.6(6)
C11 Y1 C12 C13 -115.9(9)
C15 Y1 C12 C13 -77.2(7)
Pt1 Y1 C12 C13 178.1(6)
O1 Y1 C12 C16 -35.9(8)
C1 Y1 C12 C16 -121.5(8)
C5 Y1 C12 C16 108.5(8)
C13 Y1 C12 C16 -119.4(12)
C14 Y1 C12 C16 -157.0(11)
C11 Y1 C12 C16 124.7(12)
C15 Y1 C12 C16 163.4(11)
Pt1 Y1 C12 C16 58.7(9)
C11 C12 C13 C14 0.8(11)
C16 C12 C13 C14 -169.0(8)
Y1 C12 C13 C14 68.8(6)
C11 C12 C13 C17 176.1(9)
C16 C12 C13 C17 6.3(15)
Y1 C12 C13 C17 -115.9(9)
C11 C12 C13 Y1 -68.0(7)
C16 C12 C13 Y1 122.1(9)
O1 Y1 C13 C14 154.0(6)
C1 Y1 C13 C14 65.7(6)
C5 Y1 C13 C14 -42.7(8)
C12 Y1 C13 C14 -112.6(9)
C11 Y1 C13 C14 -76.8(6)
C15 Y1 C13 C14 -36.9(5)
Pt1 Y1 C13 C14 -115.3(6)
O1 Y1 C13 C12 -93.4(6)
C1 Y1 C13 C12 178.3(6)
C5 Y1 C13 C12 69.9(8)
C14 Y1 C13 C12 112.6(9)
C11 Y1 C13 C12 35.8(6)
C15 Y1 C13 C12 75.7(6)
Pt1 Y1 C13 C12 -2.7(8)
O1 Y1 C13 C17 29.9(8)
C1 Y1 C13 C17 -58.4(9)
C5 Y1 C13 C17 -166.8(7)
C12 Y1 C13 C17 123.3(12)
C14 Y1 C13 C17 -124.1(11)
C11 Y1 C13 C17 159.1(10)
C15 Y1 C13 C17 -161.0(10)
Pt1 Y1 C13 C17 120.6(7)
C12 C13 C14 C15 0.4(11)
C17 C13 C14 C15 -174.9(8)
Y1 C13 C14 C15 68.6(7)
C12 C13 C14 C18 169.7(9)
C17 C13 C14 C18 -5.5(16)
Y1 C13 C14 C18 -122.1(9)
C12 C13 C14 Y1 -68.2(6)
C17 C13 C14 Y1 116.5(9)
O1 Y1 C14 C15 -141.2(6)
C1 Y1 C14 C15 132.4(6)
C5 Y1 C14 C15 36.5(6)
C12 Y1 C14 C15 -75.5(6)
C13 Y1 C14 C15 -113.6(9)
C11 Y1 C14 C15 -35.8(5)
Pt1 Y1 C14 C15 -12.5(8)
O1 Y1 C14 C13 -27.7(6)
C1 Y1 C14 C13 -114.1(6)
C5 Y1 C14 C13 150.1(6)
C12 Y1 C14 C13 38.0(5)
C11 Y1 C14 C13 77.7(6)
C15 Y1 C14 C13 113.6(9)
Pt1 Y1 C14 C13 101.1(6)
O1 Y1 C14 C18 96.4(9)
C1 Y1 C14 C18 10.0(9)
C5 Y1 C14 C18 -85.9(9)
C12 Y1 C14 C18 162.1(11)
C13 Y1 C14 C18 124.0(12)
C11 Y1 C14 C18 -158.2(11)
C15 Y1 C14 C18 -122.4(12)
Pt1 Y1 C14 C18 -134.9(7)
C13 C14 C15 C11 -1.5(11)
C18 C14 C15 C11 -171.1(8)
Y1 C14 C15 C11 66.2(7)
C13 C14 C15 C19 171.2(8)
C18 C14 C15 C19 1.6(15)
Y1 C14 C15 C19 -121.1(9)
C13 C14 C15 Y1 -67.7(7)
C18 C14 C15 Y1 122.7(9)
C12 C11 C15 C14 1.9(11)
C20 C11 C15 C14 165.0(8)
Y1 C11 C15 C14 -66.4(7)
C12 C11 C15 C19 -170.6(8)
C20 C11 C15 C19 -7.6(15)
Y1 C11 C15 C19 121.0(9)
C12 C11 C15 Y1 68.3(6)
C20 C11 C15 Y1 -128.6(9)
O1 Y1 C15 C14 52.2(7)
C1 Y1 C15 C14 -48.9(6)
C5 Y1 C15 C14 -146.5(6)
C12 Y1 C15 C14 78.4(6)
C13 Y1 C15 C14 37.5(5)
C11 Y1 C15 C14 116.8(9)
Pt1 Y1 C15 C14 171.6(5)
O1 Y1 C15 C11 -64.6(7)
C1 Y1 C15 C11 -165.7(6)
C5 Y1 C15 C11 96.7(6)
C12 Y1 C15 C11 -38.4(5)
C13 Y1 C15 C11 -79.3(6)
C14 Y1 C15 C11 -116.8(9)
Pt1 Y1 C15 C11 54.8(6)
O1 Y1 C15 C19 173.3(7)
C1 Y1 C15 C19 72.2(9)
C5 Y1 C15 C19 -25.4(8)
C12 Y1 C15 C19 -160.5(10)
C13 Y1 C15 C19 158.6(10)
C14 Y1 C15 C19 121.1(11)
C11 Y1 C15 C19 -122.1(12)
Pt1 Y1 C15 C19 -67.3(8)
C12 C11 C20 C21 -129.8(10)
C15 C11 C20 C21 70.4(13)
Y1 C11 C20 C21 -31.0(13)
C11 C20 C21 P1 73.3(10)
C22 P1 C21 C20 60.8(7)
C28 P1 C21 C20 163.7(6)
Pt1 P1 C21 C20 -69.9(7)
C28 P1 C22 C27 149.3(8)
C21 P1 C22 C27 -103.6(8)
Pt1 P1 C22 C27 25.7(9)
C28 P1 C22 C23 -32.7(9)
C21 P1 C22 C23 74.5(9)
Pt1 P1 C22 C23 -156.2(7)
C27 C22 C23 C24 -1.2(15)
P1 C22 C23 C24 -179.4(8)
C22 C23 C24 C25 0.6(17)
C23 C24 C25 C26 0.6(18)
C24 C25 C26 C27 -1.2(17)
C23 C22 C27 C26 0.5(14)
P1 C22 C27 C26 178.8(7)
C25 C26 C27 C22 0.6(16)
C22 P1 C28 C33 99.0(10)
C21 P1 C28 C33 -5.5(10)
Pt1 P1 C28 C33 -133.8(8)
C22 P1 C28 C29 -80.3(9)
C21 P1 C28 C29 175.2(8)
Pt1 P1 C28 C29 47.0(9)
C33 C28 C29 C30 -3.2(17)
P1 C28 C29 C30 176.2(9)
C28 C29 C30 C31 1.8(18)
C29 C30 C31 C32 1.5(19)
C30 C31 C32 C33 -2.8(18)
C29 C28 C33 C32 1.7(17)
P1 C28 C33 C32 -177.7(9)
C31 C32 C33 C28 1.2(18)
C34A O1 C34 C35 109(6)
C37A O1 C34 C35 -2.8(12)
C37 O1 C34 C35 24.9(7)
Y1 O1 C34 C35 -166.4(6)
O1 C34 C35 C36 -30.8(5)
C34 C35 C36 C37 24.4(7)
C34A O1 C37 C36 -16.1(14)
C37A O1 C37 C36 80.8(16)
C34 O1 C37 C36 -9.5(10)
Y1 O1 C37 C36 -177.9(6)
C35 C36 C37 O1 -9.6(10)
C37A O1 C34A C35A -19.6(10)
C37 O1 C34A C35A 8.3(12)
C34 O1 C34A C35A -89(6)
Y1 O1 C34A C35A 170.7(9)
O1 C34A C35A C36A 28.8(6)
C34A C35A C36A C37A -26.4(7)
C34A O1 C37A C36A 2.8(13)
C37 O1 C37A C36A -88.4(17)
C34 O1 C37A C36A 9.0(15)
Y1 O1 C37A C36A 172.1(10)
C35A C36A C37A O1 15.0(11)
